data_7110655
loop_
_publ_author_name
'Funaioli, Tiziana'
'Fachinetti, Giuseppe'
'Marchetti, Fabio'

_publ_section_title
;
 Reactive intermediates from carbonylation of ruthenium(I) carbonyl
 carboxylates. Isolation, molecular structures and chemical properties of
 dinuclear unbridged ruthenium carbonyl trifluoroacetates
;
_journal_issue 20
_journal_name_full 'Chemical Communications'
_journal_page_first 2043
_journal_paper_doi 10.1039/a905798f
_journal_year 1999
_chemical_formula_moiety Ru(CO)5Ru(CO)3(OCOCF3)2
_chemical_formula_sum 'C12 F6 O12 Ru2'
_chemical_formula_weight 652.26
_chemical_name_systematic
;
Pentacarbonylruthenium(0)(ditrifluoroacetato)tricarbonylruthenium(ii)
;
_space_group_IT_number 14
_symmetry_cell_setting monoclinic
_symmetry_space_group_name_Hall '-P 2ybc'
_symmetry_space_group_name_H-M 'P 1 21/c 1'
_atom_sites_solution_hydrogens geom
_atom_sites_solution_primary direct
_atom_sites_solution_secondary difmap
_audit_creation_method SHELXL-97
_cell_angle_alpha 90.00
_cell_angle_beta 95.460(10)
_cell_angle_gamma 90.00
_cell_formula_units_Z 4
_cell_length_a 8.1510(10)
_cell_length_b 15.7400(10)
_cell_length_c 15.8570(10)
_cell_measurement_temperature 293(2)
_cell_volume 2025.2(3)
_computing_cell_refinement 'Siemens XSCANS'
_computing_data_collection 'Siemens XSCANS'
_computing_data_reduction 'Siemens SHELXTL'
_computing_molecular_graphics 'Siemens SHELXTL'
_computing_publication_material 'Siemens SHELXTL'
_computing_structure_refinement 'SHELXL-97 (Sheldrick, 1997)'
_computing_structure_solution 'SHELXS-97 (Sheldrick, 1990)'
_diffrn_ambient_temperature 293(2)
_diffrn_measured_fraction_theta_full 1.000
_diffrn_measured_fraction_theta_max 1.000
_diffrn_measurement_device 'Siemens P4'
_diffrn_measurement_method '\w/2\q scans'
_diffrn_radiation_monochromator graphite
_diffrn_radiation_source 'sealed tube'
_diffrn_radiation_type MoK\a
_diffrn_radiation_wavelength 0.71073
_diffrn_reflns_av_R_equivalents 0.0184
_diffrn_reflns_av_sigmaI/netI 0.0333
_diffrn_reflns_limit_h_max 9
_diffrn_reflns_limit_h_min -1
_diffrn_reflns_limit_k_max 18
_diffrn_reflns_limit_k_min -1
_diffrn_reflns_limit_l_max 18
_diffrn_reflns_limit_l_min -18
_diffrn_reflns_number 4714
_diffrn_reflns_theta_full 25.00
_diffrn_reflns_theta_max 25.00
_diffrn_reflns_theta_min 2.51
_exptl_absorpt_coefficient_mu 1.603
_exptl_absorpt_correction_T_max 0.4889
_exptl_absorpt_correction_T_min 0.4239
_exptl_absorpt_correction_type empirical
_exptl_crystal_colour Colourless
_exptl_crystal_density_diffrn 2.139
_exptl_crystal_density_method 'not measured'
_exptl_crystal_description Stick
_exptl_crystal_F_000 1240
_exptl_crystal_size_max '0.35 mm'
_exptl_crystal_size_mid '0.18 mm'
_exptl_crystal_size_min '0.09 mm'
_refine_diff_density_max 1.360
_refine_diff_density_min -0.758
_refine_diff_density_rms 0.116
_refine_ls_extinction_method none
_refine_ls_goodness_of_fit_ref 1.018
_refine_ls_hydrogen_treatment mixed
_refine_ls_matrix_type full
_refine_ls_number_parameters 273
_refine_ls_number_reflns 3565
_refine_ls_number_restraints 0
_refine_ls_restrained_S_all 1.018
_refine_ls_R_factor_all 0.0650
_refine_ls_R_factor_gt 0.0481
_refine_ls_shift/su_max 0.467
_refine_ls_shift/su_mean 0.023
_refine_ls_structure_factor_coef Fsqd
_refine_ls_weighting_details 'calc w=1/[\s^2^(Fo^2^)+(0.0566P)^2^+8.4696P] where P=(Fo^2^+2Fc^2^)/3'
_refine_ls_weighting_scheme calc
_refine_ls_wR_factor_gt 0.1140
_refine_ls_wR_factor_ref 0.1241
_reflns_number_gt 2826
_reflns_number_total 3565
_reflns_threshold_expression >2sigma(I)
_cod_data_source_file 905798fsup1.cif
_cod_data_source_block diru
_cod_depositor_comments
;
The following automatic conversions were performed:

'_symmetry_cell_setting' value 'Monoclinic' changed to 'monoclinic'
according to /home/saulius/struct/CIF-dictionaries/cif_core.dic
dictionary named 'cif_core.dic' version 2.4.2 from 2011-04-26.

Automatic conversion script
Id: cif_fix_values 1891 2012-01-12 08:04:46Z andrius 
;
_cod_original_sg_symbol_H-M 'P2(1)/c  '
_cod_database_code 7110655

loop_
_symmetry_equiv_pos_as_xyz
'x, y, z'
'-x, y+1/2, -z+1/2'
'-x, -y, -z'
'x, -y-1/2, z-1/2'

loop_
_atom_site_label
_atom_site_type_symbol
_atom_site_fract_x
_atom_site_fract_y
_atom_site_fract_z
_atom_site_U_iso_or_equiv
_atom_site_adp_type
_atom_site_occupancy
_atom_site_symmetry_multiplicity
_atom_site_calc_flag
_atom_site_refinement_flags
_atom_site_disorder_assembly
_atom_site_disorder_group
Ru1 Ru -0.11269(7) 0.70928(4) 0.32655(4) 0.04309(18) Uani 1 1 d . . .
Ru2 Ru 0.12085(7) 0.69353(4) 0.20441(4) 0.03994(17) Uani 1 1 d . . .
C1 C -0.2808(11) 0.7098(6) 0.4119(5) 0.061(2) Uani 1 1 d . . .
O1 O -0.3738(9) 0.7086(5) 0.4585(5) 0.093(2) Uani 1 1 d . . .
C2 C -0.2682(9) 0.7269(5) 0.2255(5) 0.0472(17) Uani 1 1 d . . .
O2 O -0.3542(7) 0.7387(4) 0.1676(4) 0.0615(14) Uani 1 1 d . . .
C3 C -0.0708(11) 0.8321(6) 0.3314(5) 0.058(2) Uani 1 1 d . . .
O3 O -0.0454(11) 0.9026(4) 0.3308(4) 0.090(2) Uani 1 1 d . . .
C4 C 0.0814(10) 0.6910(6) 0.4078(5) 0.057(2) Uani 1 1 d . . .
O4 O 0.1919(8) 0.6793(5) 0.4538(4) 0.084(2) Uani 1 1 d . . .
C5 C -0.1314(10) 0.5844(5) 0.3078(5) 0.0531(18) Uani 1 1 d . . .
O5 O -0.1427(8) 0.5143(4) 0.3014(4) 0.0715(17) Uani 1 1 d . . .
C6 C 0.0316(9) 0.7885(5) 0.1452(5) 0.0488(17) Uani 1 1 d . . .
O6 O -0.0172(8) 0.8477(4) 0.1093(4) 0.0696(17) Uani 1 1 d . . .
C7 C 0.2711(9) 0.7658(5) 0.2681(5) 0.0521(18) Uani 1 1 d . . .
O7 O 0.3598(8) 0.8101(4) 0.3049(5) 0.082(2) Uani 1 1 d . . .
C8 C 0.2714(9) 0.6742(5) 0.1163(5) 0.0501(17) Uani 1 1 d . . .
O8 O 0.3540(7) 0.6681(5) 0.0645(4) 0.0729(18) Uani 1 1 d . . .
O9 O 0.2065(6) 0.5837(3) 0.2720(3) 0.0503(12) Uani 1 1 d . . .
C9 C 0.3582(9) 0.5710(5) 0.2936(5) 0.0526(18) Uani 1 1 d . A .
O10 O 0.4748(7) 0.6153(4) 0.2807(5) 0.082(2) Uani 1 1 d . . .
C10 C 0.3921(12) 0.4879(7) 0.3416(8) 0.086(3) Uani 1 1 d . . .
F1A F 0.5433(9) 0.4726(8) 0.3670(8) 0.102(4) Uiso 0.591(16) 1 d PG A 1
F2A F 0.3031(13) 0.4859(8) 0.4122(7) 0.101(4) Uiso 0.591(16) 1 d PG A 1
F3A F 0.3293(16) 0.4195(9) 0.2952(7) 0.125(6) Uiso 0.591(16) 1 d PG A 1
F1B F 0.5195(17) 0.5004(10) 0.4029(10) 0.089(5) Uiso 0.409(16) 1 d PG A 2
F2B F 0.2755(13) 0.4508(10) 0.3682(11) 0.092(6) Uiso 0.409(16) 1 d PG A 2
F3B F 0.467(3) 0.4333(15) 0.2846(10) 0.158(10) Uiso 0.409(16) 1 d PG A 2
O11 O -0.0513(6) 0.6079(3) 0.1440(3) 0.0468(11) Uani 1 1 d . . .
C11 C -0.1040(8) 0.6163(5) 0.0674(5) 0.0444(16) Uani 1 1 d . B .
O12 O -0.0644(8) 0.6687(4) 0.0163(4) 0.0685(16) Uani 1 1 d . . .
C12 C -0.2374(10) 0.5501(5) 0.0387(6) 0.060(2) Uani 1 1 d . . .
F4A F -0.3216(14) 0.5734(7) -0.0354(5) 0.100(4) Uiso 0.609(13) 1 d PG B 1
F5A F -0.1725(11) 0.4753(6) 0.0285(7) 0.091(4) Uiso 0.609(13) 1 d PG B 1
F6A F -0.3514(12) 0.5428(6) 0.0949(5) 0.084(3) Uiso 0.609(13) 1 d PG B 1
F4B F -0.1793(17) 0.5011(9) -0.0264(9) 0.083(5) Uiso 0.391(13) 1 d PG B 2
F5B F -0.276(2) 0.4965(11) 0.0956(7) 0.104(6) Uiso 0.391(13) 1 d PG B 2
F6B F -0.3732(19) 0.5871(9) 0.0016(11) 0.099(6) Uiso 0.391(13) 1 d PG B 2

loop_
_atom_site_aniso_label
_atom_site_aniso_U_11
_atom_site_aniso_U_22
_atom_site_aniso_U_33
_atom_site_aniso_U_23
_atom_site_aniso_U_13
_atom_site_aniso_U_12
Ru1 0.0396(3) 0.0486(3) 0.0414(3) -0.0046(2) 0.0054(2) -0.0068(3)
Ru2 0.0360(3) 0.0420(3) 0.0419(3) -0.0016(2) 0.0043(2) -0.0059(2)
C1 0.055(5) 0.071(6) 0.057(5) -0.008(4) 0.010(4) -0.009(4)
O1 0.075(5) 0.131(7) 0.080(5) -0.016(4) 0.041(4) -0.021(5)
C2 0.040(4) 0.047(4) 0.055(5) -0.006(3) 0.005(4) -0.004(3)
O2 0.051(3) 0.068(4) 0.063(4) 0.000(3) -0.007(3) -0.006(3)
C3 0.063(5) 0.066(5) 0.047(4) -0.010(4) 0.005(4) -0.012(4)
O3 0.132(7) 0.058(4) 0.079(5) -0.008(3) 0.011(4) -0.025(4)
C4 0.053(5) 0.071(5) 0.047(4) -0.006(4) 0.006(4) -0.009(4)
O4 0.063(4) 0.128(6) 0.057(4) -0.003(4) -0.010(3) 0.006(4)
C5 0.049(5) 0.051(5) 0.061(5) 0.007(4) 0.011(4) -0.009(4)
O5 0.068(4) 0.054(4) 0.094(5) 0.011(3) 0.016(3) -0.004(3)
C6 0.049(4) 0.051(4) 0.046(4) -0.005(3) 0.006(3) -0.004(4)
O6 0.085(4) 0.053(3) 0.072(4) 0.009(3) 0.015(3) 0.013(3)
C7 0.044(4) 0.054(4) 0.059(5) 0.000(4) 0.005(4) -0.012(4)
O7 0.074(4) 0.079(4) 0.092(5) -0.021(4) -0.004(4) -0.033(4)
C8 0.040(4) 0.054(4) 0.057(5) -0.006(3) 0.005(3) -0.003(3)
O8 0.051(3) 0.103(5) 0.068(4) -0.018(4) 0.019(3) -0.003(3)
O9 0.037(3) 0.052(3) 0.062(3) 0.007(2) 0.000(2) -0.007(2)
C9 0.039(4) 0.050(4) 0.068(5) 0.001(4) 0.000(3) -0.005(3)
O10 0.044(3) 0.076(4) 0.123(6) 0.027(4) -0.002(3) -0.015(3)
C10 0.048(5) 0.095(8) 0.113(9) 0.031(7) -0.003(5) -0.006(5)
O11 0.042(3) 0.052(3) 0.046(3) -0.005(2) 0.000(2) -0.009(2)
C11 0.036(4) 0.044(4) 0.052(4) -0.006(3) 0.003(3) 0.002(3)
O12 0.081(4) 0.070(4) 0.052(3) 0.002(3) -0.009(3) -0.012(3)
C12 0.051(5) 0.060(5) 0.067(5) -0.013(4) -0.010(4) 0.003(4)

loop_
_atom_type_symbol
_atom_type_description
_atom_type_scat_dispersion_real
_atom_type_scat_dispersion_imag
_atom_type_scat_source
C C 0.0033 0.0016 'International Tables Vol C Tables 4.2.6.8 and 6.1.1.4'
O O 0.0106 0.0060 'International Tables Vol C Tables 4.2.6.8 and 6.1.1.4'
F F 0.0171 0.0103 'International Tables Vol C Tables 4.2.6.8 and 6.1.1.4'
Ru Ru -1.2594 0.8363 'International Tables Vol C Tables 4.2.6.8 and 6.1.1.4'

loop_
_geom_angle_atom_site_label_1
_geom_angle_atom_site_label_2
_geom_angle_atom_site_label_3
_geom_angle
C4 Ru1 C3 89.6(4)
C4 Ru1 C2 166.4(3)
C3 Ru1 C2 89.4(3)
C4 Ru1 C5 89.9(3)
C3 Ru1 C5 171.2(3)
C2 Ru1 C5 89.0(3)
C4 Ru1 C1 96.7(3)
C3 Ru1 C1 95.5(3)
C2 Ru1 C1 96.9(3)
C5 Ru1 C1 93.3(3)
C4 Ru1 Ru2 83.4(2)
C3 Ru1 Ru2 89.3(2)
C2 Ru1 Ru2 83.1(2)
C5 Ru1 Ru2 81.9(2)
C1 Ru1 Ru2 175.2(3)
C6 Ru2 C7 89.3(3)
C6 Ru2 C8 90.4(3)
C7 Ru2 C8 93.2(3)
C6 Ru2 O11 94.2(3)
C7 Ru2 O11 174.8(3)
C8 Ru2 O11 90.7(3)
C6 Ru2 O9 176.4(3)
C7 Ru2 O9 93.2(3)
C8 Ru2 O9 92.0(3)
O11 Ru2 O9 83.18(19)
C6 Ru2 Ru1 91.0(2)
C7 Ru2 Ru1 91.5(2)
C8 Ru2 Ru1 175.1(2)
O11 Ru2 Ru1 84.58(13)
O9 Ru2 Ru1 86.35(14)
O1 C1 Ru1 178.7(8)
O2 C2 Ru1 178.2(7)
O3 C3 Ru1 177.2(8)
O4 C4 Ru1 179.0(8)
O5 C5 Ru1 176.5(7)
O6 C6 Ru2 177.5(7)
O7 C7 Ru2 178.6(8)
O8 C8 Ru2 175.7(8)
C9 O9 Ru2 122.1(5)
O10 C9 O9 128.7(8)
O10 C9 C10 118.1(8)
O9 C9 C10 113.3(7)
F2B C10 F1A 123.9(12)
F2B C10 F1B 112.7(11)
F1A C10 F1B 33.0(7)
F2B C10 F3A 63.2(9)
F1A C10 F3A 108.5(10)
F1B C10 F3A 135.3(12)
F2B C10 F2A 39.7(8)
F1A C10 F2A 107.6(9)
F1B C10 F2A 81.4(9)
F3A C10 F2A 102.5(8)
F2B C10 F3B 108.9(12)
F1A C10 F3B 68.2(10)
F1B C10 F3B 101.2(10)
F3A C10 F3B 49.3(9)
F2A C10 F3B 141.6(14)
F2B C10 C9 118.1(11)
F1A C10 C9 116.1(10)
F1B C10 C9 108.7(11)
F3A C10 C9 111.3(10)
F2A C10 C9 109.8(10)
F3B C10 C9 105.5(13)
C11 O11 Ru2 121.6(5)
O12 C11 O11 128.7(7)
O12 C11 C12 119.0(7)
O11 C11 C12 112.4(7)
F5B C12 F5A 68.2(8)
F5B C12 F6B 110.2(10)
F5A C12 F6B 131.7(11)
F5B C12 F6A 42.1(8)
F5A C12 F6A 108.5(8)
F6B C12 F6A 74.6(8)
F5B C12 F4A 130.1(11)
F5A C12 F4A 108.3(7)
F6B C12 F4A 33.8(7)
F6A C12 F4A 105.8(7)
F5B C12 F4B 106.0(9)
F5A C12 F4B 41.1(6)
F6B C12 F4B 103.7(9)
F6A C12 F4B 137.6(10)
F4A C12 F4B 71.9(7)
F5B C12 C11 116.4(10)
F5A C12 C11 111.3(8)
F6B C12 C11 111.5(10)
F6A C12 C11 111.9(7)
F4A C12 C11 110.9(8)
F4B C12 C11 108.0(9)

loop_
_geom_bond_atom_site_label_1
_geom_bond_atom_site_label_2
_geom_bond_distance
Ru1 C4 1.964(9)
Ru1 C3 1.964(9)
Ru1 C2 1.966(8)
Ru1 C5 1.991(9)
Ru1 C1 2.016(8)
Ru1 Ru2 2.8526(8)
Ru2 C6 1.875(8)
Ru2 C7 1.891(8)
Ru2 C8 1.969(8)
Ru2 O11 2.109(5)
Ru2 O9 2.118(5)
C1 O1 1.107(10)
C2 O2 1.116(9)
C3 O3 1.128(10)
C4 O4 1.119(10)
C5 O5 1.112(10)
C6 O6 1.143(9)
C7 O7 1.127(9)
C8 O8 1.113(9)
O9 C9 1.267(9)
C9 O10 1.212(9)
C9 C10 1.525(13)
C10 F2B 1.224(14)
C10 F1A 1.283(12)
C10 F1B 1.367(15)
C10 F3A 1.375(15)
C10 F2A 1.391(14)
C10 F3B 1.425(18)
O11 C11 1.257(8)
C11 O12 1.222(9)
C11 C12 1.543(10)
C12 F5B 1.295(14)
C12 F5A 1.307(11)
C12 F6B 1.337(14)
C12 F6A 1.352(11)
C12 F4A 1.355(11)
C12 F4B 1.406(13)
